data_7701843
loop_
_publ_author_name
'Ding, Yazhou'
'Ma, Qiang-Qiang'
'Kang, Jiaxin'
'Zhang, Jie'
'Li, Shujun'
'Chen, Xuenian'

_publ_section_title
;
 Palladium(II) complexes supported by PBP and POCOP pincer ligands:
 comparison of structure, property and catalytic activity
;
_journal_name_full 'Dalton Transactions'
_journal_paper_doi 10.1039/C9DT03954F
_journal_year 2019
_chemical_formula_moiety 'C23 H39 N O2 P2 Pd Se'
_chemical_formula_sum 'C23 H39 N O2 P2 Pd Se'
_chemical_formula_weight 608.85
_chemical_name_systematic tBu-POCOP-Pd-NCSe
_space_group_crystal_system monoclinic
_space_group_IT_number 15
_space_group_name_Hall '-I 2ya'
_space_group_name_H-M_alt 'I 1 2/a 1'
_atom_sites_solution_hydrogens geom
_audit_creation_date 2019-09-30
_audit_creation_method
;
Olex2 1.2
(compiled 2018.05.29 svn.r3508 for OlexSys, GUI svn.r5506)
;
_audit_update_record
;
2019-10-06 deposited with the CCDC.	2019-11-05 downloaded from the CCDC.
;
_cell_angle_alpha 90
_cell_angle_beta 103.098(2)
_cell_angle_gamma 90
_cell_formula_units_Z 8
_cell_length_a 25.1910(3)
_cell_length_b 8.17200(10)
_cell_length_c 26.5788(4)
_cell_measurement_reflns_used 7073
_cell_measurement_temperature 169.99(10)
_cell_measurement_theta_max 71.4150
_cell_measurement_theta_min 5.5000
_cell_volume 5329.19(13)
_computing_cell_refinement 'CrysAlisPro 1.171.40.53 (Rigaku OD, 2019)'
_computing_data_collection 'CrysAlisPro 1.171.40.53 (Rigaku OD, 2019)'
_computing_data_reduction 'CrysAlisPro 1.171.40.53 (Rigaku OD, 2019)'
_computing_molecular_graphics 'Olex2 (Dolomanov et al., 2009)'
_computing_publication_material 'Olex2 (Dolomanov et al., 2009)'
_computing_structure_refinement 'ShelXL (Sheldrick, 2015)'
_computing_structure_solution 'SHELXT 2018/2 (Sheldrick, 2018)'
_diffrn_ambient_environment N~2~
_diffrn_ambient_temperature 169.99(10)
_diffrn_detector 'CCD plate'
_diffrn_detector_area_resol_mean 8.0521
_diffrn_detector_type EosS2
_diffrn_measured_fraction_theta_full 0.995
_diffrn_measured_fraction_theta_max 0.980
_diffrn_measurement_details
;
List of Runs (angles in degrees, time in seconds):

  # Type    Start    End  Width  t~exp~   \w     \q     \k     \f   Frames
#--------------------------------------------------------------------------
  1  \w    -21.00   6.00   1.00    1.00    --  -35.62  42.00 -40.00   27
  2  \w    -67.00 -40.00   1.00    1.00    --  -35.62 -42.00 166.00   27
  3  \w     18.00 103.00   1.00    1.00    --   35.62  42.00 -40.00   85
  4  \w     45.00 125.00   1.00    3.80    --  107.12 -42.00 166.00   80
  5  \w    138.00 171.00   1.00    3.80    --  107.12  42.00 -40.00   33
  6  \w     93.00 120.00   1.00    3.80    --  107.12  42.00 -40.00   27
  7  \w   -107.00 -37.00   1.00    1.00    --  -35.62-178.00  30.00   70
  8  \w    -33.00  46.00   1.00    1.00    --   35.62 -38.00  30.00   79
  9  \w     10.00  49.00   1.00    1.00    --   35.62 -42.00 166.00   39
 10  \w     24.00  55.00   1.00    1.00    --   35.62  57.00-180.00   31
 11  \w     58.00  94.00   1.00    1.00    --   35.62  57.00-180.00   36
 12  \w    101.00 126.00   1.00    3.80    --  107.12 111.00-120.00   25
 13  \w    102.00 176.00   1.00    3.80    --  107.12  45.00-120.00   74
 14  \w    151.00 177.00   1.00    3.80    --  107.12 111.00-180.00   26
 15  \w     55.00 110.00   1.00    3.80    --  107.12 -95.00   0.00   55
 16  \w    111.00 138.00   1.00    3.80    --  107.12 111.00 -30.00   27
 17  \w    108.00 135.00   1.00    3.80    --  107.12 111.00-180.00   27
 18  \w    102.00 128.00   1.00    3.80    --  107.12  30.00  90.00   26
 19  \w     88.00 175.00   1.00    3.80    --  107.12  30.00   0.00   87
 20  \w     40.00 125.00   1.00    3.80    --  107.12 -45.00 -60.00   85
;
_diffrn_measurement_device 'four-circle diffractometer'
_diffrn_measurement_device_type 'SuperNova, Dual, Cu at home/near, EosS2'
_diffrn_measurement_method '\w scans'
_diffrn_orient_matrix_type 'CrysAlisPro convention (1999,Acta A55,543-557)'
_diffrn_orient_matrix_UB_11 -0.0596337000
_diffrn_orient_matrix_UB_12 -0.0453743000
_diffrn_orient_matrix_UB_13 -0.0012418000
_diffrn_orient_matrix_UB_21 -0.0042340000
_diffrn_orient_matrix_UB_22 -0.0874887000
_diffrn_orient_matrix_UB_23 -0.0521219000
_diffrn_orient_matrix_UB_31 0.0191992000
_diffrn_orient_matrix_UB_32 -0.1606557000
_diffrn_orient_matrix_UB_33 0.0287030000
_diffrn_radiation_monochromator mirror
_diffrn_radiation_probe x-ray
_diffrn_radiation_type CuK\a
_diffrn_radiation_wavelength 1.54184
_diffrn_reflns_av_R_equivalents 0.0244
_diffrn_reflns_av_unetI/netI 0.0294
_diffrn_reflns_Laue_measured_fraction_full 0.995
_diffrn_reflns_Laue_measured_fraction_max 0.980
_diffrn_reflns_limit_h_max 30
_diffrn_reflns_limit_h_min -26
_diffrn_reflns_limit_k_max 8
_diffrn_reflns_limit_k_min -10
_diffrn_reflns_limit_l_max 32
_diffrn_reflns_limit_l_min -32
_diffrn_reflns_number 11096
_diffrn_reflns_point_group_measured_fraction_full 0.995
_diffrn_reflns_point_group_measured_fraction_max 0.980
_diffrn_reflns_theta_full 67.684
_diffrn_reflns_theta_max 71.468
_diffrn_reflns_theta_min 3.603
_diffrn_source 'micro-focus sealed X-ray tube'
_diffrn_source_type 'SuperNova (Cu) X-ray Source'
_exptl_absorpt_coefficient_mu 8.457
_exptl_absorpt_correction_T_max 1.00000
_exptl_absorpt_correction_T_min 0.62709
_exptl_absorpt_correction_type multi-scan
_exptl_absorpt_process_details
;
CrysAlisPro 1.171.40.53 (Rigaku Oxford Diffraction, 2019)
Empirical absorption correction using spherical harmonics,
 implemented in SCALE3 ABSPACK scaling algorithm.
;
_exptl_crystal_colour 'clear light yellow'
_exptl_crystal_colour_lustre clear
_exptl_crystal_colour_modifier light
_exptl_crystal_colour_primary yellow
_exptl_crystal_density_diffrn 1.518
_exptl_crystal_description plate
_exptl_crystal_F_000 2480
_exptl_crystal_size_max 0.147
_exptl_crystal_size_mid 0.125
_exptl_crystal_size_min 0.123
_refine_diff_density_max 0.645
_refine_diff_density_min -0.619
_refine_diff_density_rms 0.082
_refine_ls_extinction_method none
_refine_ls_goodness_of_fit_ref 1.070
_refine_ls_hydrogen_treatment constr
_refine_ls_matrix_type full
_refine_ls_number_parameters 283
_refine_ls_number_reflns 5077
_refine_ls_number_restraints 0
_refine_ls_restrained_S_all 1.070
_refine_ls_R_factor_all 0.0308
_refine_ls_R_factor_gt 0.0285
_refine_ls_shift/su_max 0.002
_refine_ls_shift/su_mean 0.000
_refine_ls_structure_factor_coef Fsqd
_refine_ls_weighting_details 'w=1/[\s^2^(Fo^2^)+(0.0430P)^2^+3.6193P] where P=(Fo^2^+2Fc^2^)/3'
_refine_ls_weighting_scheme calc
_refine_ls_wR_factor_gt 0.0734
_refine_ls_wR_factor_ref 0.0747
_reflns_Friedel_coverage 0.000
_reflns_number_gt 4823
_reflns_number_total 5077
_reflns_threshold_expression 'I > 2\s(I)'
_cod_data_source_file c9dt03954f2.cif
_cod_data_source_block dyz-20190727-pocopsecn
_cod_original_sg_symbol_H-M 'I 2/a'
_cod_database_code 7701843
_shelx_shelxl_version_number 2016/6
_chemical_oxdiff_formula 'C1 N1 P1 Se1 Pd1 O1'
_shelx_space_group_comment
;
The symmetry employed for this shelxl refinement is uniquely defined
by the following loop, which should always be used as a source of
symmetry information in preference to the above space-group names.
They are only intended as comments.
;
_shelx_estimated_absorpt_t_max 0.423
_shelx_estimated_absorpt_t_min 0.370
_diffrn_oxdiff_digest_frames
;
01f869084563ed5b4d8416b1e6c7c6f3790002994e9
;
_reflns_odcompleteness_completeness 99.57
_reflns_odcompleteness_iscentric 1
_reflns_odcompleteness_theta 66.97
_olex2_refinement_description
;
1. Fixed Uiso
 At 1.2 times of:
  All C(H) groups
 At 1.5 times of:
  All C(H,H,H) groups
2.a Aromatic/amide H refined with riding coordinates:
 C3(H3), C4(H4), C5(H5)
2.b Idealised Me refined as rotating group:
 C14(H14A,H14B,H14C), C13(H13A,H13B,H13C), C8(H8A,H8B,H8C), C22(H22A,H22B,
 H22C), C20(H20A,H20B,H20C), C9(H9A,H9B,H9C), C12(H12A,H12B,H12C), C18(H18A,
 H18B,H18C), C10(H10A,H10B,H10C), C17(H17A,H17B,H17C), C21(H21A,H21B,H21C),
 C16(H16A,H16B,H16C)
;
_olex2_submission_special_instructions 'No special instructions were received'
_oxdiff_exptl_absorpt_empirical_details
;
Empirical correction (ABSPACK) includes:
- Absorption correction using spherical harmonics
- Frame scaling
;
_oxdiff_exptl_absorpt_empirical_full_max 1.358
_oxdiff_exptl_absorpt_empirical_full_min 0.546

loop_
_space_group_symop_operation_xyz
'x, y, z'
'-x+1/2, y, -z'
'x+1/2, y+1/2, z+1/2'
'-x+1, y+1/2, -z+1/2'
'-x, -y, -z'
'x-1/2, -y, z'
'-x+1/2, -y+1/2, -z+1/2'
'x, -y+1/2, z+1/2'

loop_
_atom_site_label
_atom_site_type_symbol
_atom_site_fract_x
_atom_site_fract_y
_atom_site_fract_z
_atom_site_U_iso_or_equiv
_atom_site_adp_type
_atom_site_occupancy
_atom_site_site_symmetry_order
_atom_site_calc_flag
_atom_site_refinement_flags_posn
Pd1 Pd 0.63428(2) 0.37512(2) 0.63114(2) 0.01746(7) Uani 1 1 d .
Se1 Se 0.61698(2) 0.66707(4) 0.79045(2) 0.03539(9) Uani 1 1 d .
P1 P 0.55051(2) 0.25247(8) 0.62084(2) 0.01780(13) Uani 1 1 d .
P2 P 0.71615(2) 0.45503(8) 0.61476(2) 0.01891(13) Uani 1 1 d .
O2 O 0.71854(8) 0.3633(3) 0.55995(7) 0.0279(4) Uani 1 1 d .
O1 O 0.54115(7) 0.1600(2) 0.56413(7) 0.0218(4) Uani 1 1 d .
N1 N 0.63588(9) 0.4930(3) 0.69984(9) 0.0277(5) Uani 1 1 d .
C1 C 0.63046(10) 0.2629(3) 0.56421(9) 0.0198(5) Uani 1 1 d .
C2 C 0.58467(10) 0.1719(3) 0.54028(9) 0.0200(5) Uani 1 1 d .
C23 C 0.62903(10) 0.5607(3) 0.73573(9) 0.0217(5) Uani 1 1 d .
C6 C 0.67240(10) 0.2722(4) 0.53828(9) 0.0237(5) Uani 1 1 d .
C11 C 0.54830(11) 0.0779(3) 0.66480(10) 0.0235(5) Uani 1 1 d .
C3 C 0.58072(11) 0.0925(3) 0.49363(10) 0.0247(5) Uani 1 1 d .
H3 H 0.549851 0.032086 0.478812 0.030 Uiso 1 1 calc R
C7 C 0.49136(10) 0.3944(3) 0.60992(11) 0.0246(5) Uani 1 1 d .
C4 C 0.62408(12) 0.1053(4) 0.46940(10) 0.0293(6) Uani 1 1 d .
H4 H 0.622078 0.052704 0.437992 0.035 Uiso 1 1 calc R
C14 C 0.55606(14) 0.1399(4) 0.72080(11) 0.0325(6) Uani 1 1 d .
H14A H 0.584710 0.219911 0.727689 0.049 Uiso 1 1 calc GR
H14B H 0.565525 0.049764 0.744269 0.049 Uiso 1 1 calc GR
H14C H 0.522782 0.188748 0.725294 0.049 Uiso 1 1 calc GR
C19 C 0.77730(11) 0.3708(3) 0.65926(10) 0.0242(5) Uani 1 1 d .
C13 C 0.59780(13) -0.0271(4) 0.66072(12) 0.0355(6) Uani 1 1 d .
H13A H 0.593487 -0.065334 0.625880 0.053 Uiso 1 1 calc GR
H13B H 0.600466 -0.119037 0.683635 0.053 Uiso 1 1 calc GR
H13C H 0.630361 0.037604 0.670111 0.053 Uiso 1 1 calc GR
C8 C 0.48484(12) 0.4666(4) 0.66114(11) 0.0310(6) Uani 1 1 d .
H8A H 0.469718 0.385499 0.679966 0.047 Uiso 1 1 calc GR
H8B H 0.460890 0.559432 0.654563 0.047 Uiso 1 1 calc GR
H8C H 0.519799 0.500434 0.681093 0.047 Uiso 1 1 calc GR
C5 C 0.67036(11) 0.1954(4) 0.49139(10) 0.0276(6) Uani 1 1 d .
H5 H 0.699203 0.203986 0.475042 0.033 Uiso 1 1 calc R
C22 C 0.83113(11) 0.4010(4) 0.64219(12) 0.0335(6) Uani 1 1 d .
H22A H 0.825744 0.379789 0.605860 0.050 Uiso 1 1 calc GR
H22B H 0.858837 0.329274 0.660973 0.050 Uiso 1 1 calc GR
H22C H 0.842283 0.512593 0.649143 0.050 Uiso 1 1 calc GR
C20 C 0.78090(12) 0.4379(4) 0.71368(11) 0.0352(7) Uani 1 1 d .
H20A H 0.791516 0.550884 0.714927 0.053 Uiso 1 1 calc GR
H20B H 0.807439 0.376492 0.738040 0.053 Uiso 1 1 calc GR
H20C H 0.745985 0.428300 0.722227 0.053 Uiso 1 1 calc GR
C9 C 0.50653(14) 0.5327(4) 0.57646(13) 0.0415(8) Uani 1 1 d .
H9A H 0.537418 0.591542 0.595928 0.062 Uiso 1 1 calc GR
H9B H 0.476223 0.606139 0.566429 0.062 Uiso 1 1 calc GR
H9C H 0.515420 0.486809 0.546152 0.062 Uiso 1 1 calc GR
C12 C 0.49684(13) -0.0273(4) 0.64970(12) 0.0378(7) Uani 1 1 d .
H12A H 0.465858 0.035098 0.653906 0.057 Uiso 1 1 calc GR
H12B H 0.500667 -0.122402 0.671446 0.057 Uiso 1 1 calc GR
H12C H 0.491753 -0.060669 0.614296 0.057 Uiso 1 1 calc GR
C18 C 0.76856(14) 0.7167(5) 0.57512(13) 0.0426(8) Uani 1 1 d .
H18A H 0.801186 0.715016 0.602053 0.064 Uiso 1 1 calc GR
H18B H 0.763553 0.824021 0.560077 0.064 Uiso 1 1 calc GR
H18C H 0.771620 0.638312 0.549036 0.064 Uiso 1 1 calc GR
C10 C 0.43780(12) 0.3143(5) 0.58184(15) 0.0439(8) Uani 1 1 d .
H10A H 0.442368 0.266850 0.550056 0.066 Uiso 1 1 calc GR
H10B H 0.409563 0.395545 0.574571 0.066 Uiso 1 1 calc GR
H10C H 0.427936 0.230461 0.603314 0.066 Uiso 1 1 calc GR
C15 C 0.71975(12) 0.6736(4) 0.59769(12) 0.0305(6) Uani 1 1 d .
C17 C 0.71945(15) 0.7758(4) 0.64579(15) 0.0423(8) Uani 1 1 d .
H17A H 0.691732 0.735605 0.662131 0.063 Uiso 1 1 calc GR
H17B H 0.712057 0.888063 0.636008 0.063 Uiso 1 1 calc GR
H17C H 0.754353 0.768004 0.669419 0.063 Uiso 1 1 calc GR
C21 C 0.76669(12) 0.1868(4) 0.65897(13) 0.0368(7) Uani 1 1 d .
H21A H 0.732706 0.166657 0.668459 0.055 Uiso 1 1 calc GR
H21B H 0.795656 0.134084 0.683268 0.055 Uiso 1 1 calc GR
H21C H 0.765045 0.144066 0.625012 0.055 Uiso 1 1 calc GR
C16 C 0.66672(14) 0.7056(5) 0.55679(15) 0.0484(9) Uani 1 1 d .
H16A H 0.665947 0.637678 0.527171 0.073 Uiso 1 1 calc GR
H16B H 0.665257 0.818570 0.546649 0.073 Uiso 1 1 calc GR
H16C H 0.635931 0.680555 0.571096 0.073 Uiso 1 1 calc GR

loop_
_atom_site_aniso_label
_atom_site_aniso_U_11
_atom_site_aniso_U_22
_atom_site_aniso_U_33
_atom_site_aniso_U_23
_atom_site_aniso_U_13
_atom_site_aniso_U_12
Pd1 0.01534(10) 0.02250(11) 0.01434(10) -0.00362(6) 0.00296(7) -0.00187(6)
Se1 0.03635(17) 0.04357(19) 0.02855(16) -0.01464(13) 0.01219(13) -0.00091(14)
P1 0.0150(3) 0.0221(3) 0.0161(3) -0.0021(2) 0.0032(2) -0.0004(2)
P2 0.0160(3) 0.0237(3) 0.0166(3) -0.0018(2) 0.0028(2) -0.0025(2)
O2 0.0209(9) 0.0429(12) 0.0209(9) -0.0091(8) 0.0068(7) -0.0103(8)
O1 0.0176(8) 0.0289(9) 0.0188(8) -0.0052(7) 0.0037(6) -0.0033(7)
N1 0.0246(10) 0.0335(13) 0.0264(11) -0.0095(10) 0.0089(9) -0.0054(10)
C1 0.0214(11) 0.0234(12) 0.0144(10) -0.0033(9) 0.0036(9) 0.0005(10)
C2 0.0182(11) 0.0244(12) 0.0174(11) -0.0004(9) 0.0038(9) -0.0003(10)
C23 0.0195(11) 0.0253(13) 0.0196(11) -0.0058(10) 0.0029(9) -0.0030(10)
C6 0.0199(11) 0.0313(14) 0.0189(11) -0.0023(10) 0.0024(9) -0.0042(11)
C11 0.0229(12) 0.0240(13) 0.0234(12) 0.0009(10) 0.0049(10) -0.0005(11)
C3 0.0233(12) 0.0276(13) 0.0205(12) -0.0045(10) -0.0004(10) -0.0035(11)
C7 0.0161(11) 0.0268(13) 0.0292(13) -0.0021(11) 0.0017(10) 0.0032(10)
C4 0.0320(14) 0.0376(16) 0.0187(12) -0.0121(11) 0.0066(11) -0.0051(12)
C14 0.0413(16) 0.0377(16) 0.0189(12) 0.0027(11) 0.0074(11) -0.0013(13)
C19 0.0178(12) 0.0287(14) 0.0240(13) 0.0002(10) 0.0006(10) 0.0009(10)
C13 0.0364(15) 0.0344(16) 0.0374(15) 0.0079(13) 0.0117(12) 0.0118(13)
C8 0.0257(13) 0.0338(15) 0.0344(14) -0.0057(12) 0.0085(11) 0.0042(12)
C5 0.0234(12) 0.0411(16) 0.0199(12) -0.0041(11) 0.0083(10) -0.0036(12)
C22 0.0193(12) 0.0471(18) 0.0344(15) -0.0033(13) 0.0066(11) -0.0013(12)
C20 0.0278(14) 0.0523(19) 0.0221(13) -0.0016(13) -0.0012(11) 0.0001(14)
C9 0.0451(17) 0.0411(18) 0.0398(16) 0.0161(14) 0.0131(14) 0.0186(15)
C12 0.0392(16) 0.0377(17) 0.0366(15) 0.0022(13) 0.0085(13) -0.0125(14)
C18 0.0381(16) 0.049(2) 0.0423(17) 0.0134(15) 0.0119(14) -0.0111(15)
C10 0.0212(13) 0.0452(19) 0.058(2) -0.0196(16) -0.0074(13) 0.0063(14)
C15 0.0268(13) 0.0275(14) 0.0355(15) 0.0080(12) 0.0037(12) -0.0026(12)
C17 0.0447(18) 0.0236(15) 0.062(2) -0.0058(14) 0.0193(16) -0.0047(14)
C21 0.0284(14) 0.0306(16) 0.0489(18) 0.0055(13) 0.0035(13) 0.0027(12)
C16 0.0335(16) 0.046(2) 0.059(2) 0.0250(17) -0.0037(15) 0.0013(15)

loop_
_atom_type_symbol
_atom_type_description
_atom_type_scat_dispersion_real
_atom_type_scat_dispersion_imag
_atom_type_scat_source
C C 0.0181 0.0091 'International Tables Vol C Tables 4.2.6.8 and 6.1.1.4'
H H 0.0000 0.0000 'International Tables Vol C Tables 4.2.6.8 and 6.1.1.4'
N N 0.0311 0.0180 'International Tables Vol C Tables 4.2.6.8 and 6.1.1.4'
O O 0.0492 0.0322 'International Tables Vol C Tables 4.2.6.8 and 6.1.1.4'
P P 0.2955 0.4335 'International Tables Vol C Tables 4.2.6.8 and 6.1.1.4'
Pd Pd 0.1215 3.9337 'International Tables Vol C Tables 4.2.6.8 and 6.1.1.4'
Se Se -0.7943 1.1372 'International Tables Vol C Tables 4.2.6.8 and 6.1.1.4'

loop_
_geom_angle_atom_site_label_1
_geom_angle_atom_site_label_2
_geom_angle_atom_site_label_3
_geom_angle
P1 Pd1 P2 160.39(2)
N1 Pd1 P1 98.22(7)
N1 Pd1 P2 101.38(7)
C1 Pd1 P1 80.49(8)
C1 Pd1 P2 79.90(8)
C1 Pd1 N1 178.35(10)
O1 P1 Pd1 104.20(7)
O1 P1 C11 101.79(11)
O1 P1 C7 101.48(11)
C11 P1 Pd1 114.78(9)
C11 P1 C7 116.19(12)
C7 P1 Pd1 115.40(9)
O2 P2 Pd1 104.59(7)
O2 P2 C19 101.75(12)
O2 P2 C15 102.01(13)
C19 P2 Pd1 115.26(9)
C19 P2 C15 115.86(13)
C15 P2 Pd1 114.64(10)
C6 O2 P2 114.46(16)
C2 O1 P1 114.81(15)
C23 N1 Pd1 170.4(2)
C2 C1 Pd1 121.39(18)
C6 C1 Pd1 122.14(19)
C6 C1 C2 116.5(2)
O1 C2 C1 119.0(2)
C3 C2 O1 118.2(2)
C3 C2 C1 122.8(2)
N1 C23 Se1 178.7(3)
C1 C6 O2 118.9(2)
C5 C6 O2 118.2(2)
C5 C6 C1 123.0(2)
C14 C11 P1 109.89(19)
C13 C11 P1 104.15(19)
C13 C11 C14 108.9(2)
C12 C11 P1 114.32(19)
C12 C11 C14 110.6(2)
C12 C11 C13 108.7(3)
C2 C3 H3 120.8
C2 C3 C4 118.4(2)
C4 C3 H3 120.8
C8 C7 P1 110.28(19)
C8 C7 C9 108.8(2)
C8 C7 C10 109.8(2)
C9 C7 P1 104.67(19)
C10 C7 P1 113.3(2)
C10 C7 C9 109.8(3)
C3 C4 H4 119.5
C5 C4 C3 121.1(2)
C5 C4 H4 119.5
C11 C14 H14A 109.5
C11 C14 H14B 109.5
C11 C14 H14C 109.5
H14A C14 H14B 109.5
H14A C14 H14C 109.5
H14B C14 H14C 109.5
C22 C19 P2 114.4(2)
C20 C19 P2 109.48(19)
C20 C19 C22 110.7(2)
C21 C19 P2 104.11(18)
C21 C19 C22 108.7(2)
C21 C19 C20 109.3(3)
C11 C13 H13A 109.5
C11 C13 H13B 109.5
C11 C13 H13C 109.5
H13A C13 H13B 109.5
H13A C13 H13C 109.5
H13B C13 H13C 109.5
C7 C8 H8A 109.5
C7 C8 H8B 109.5
C7 C8 H8C 109.5
H8A C8 H8B 109.5
H8A C8 H8C 109.5
H8B C8 H8C 109.5
C6 C5 C4 118.3(2)
C6 C5 H5 120.8
C4 C5 H5 120.8
C19 C22 H22A 109.5
C19 C22 H22B 109.5
C19 C22 H22C 109.5
H22A C22 H22B 109.5
H22A C22 H22C 109.5
H22B C22 H22C 109.5
C19 C20 H20A 109.5
C19 C20 H20B 109.5
C19 C20 H20C 109.5
H20A C20 H20B 109.5
H20A C20 H20C 109.5
H20B C20 H20C 109.5
C7 C9 H9A 109.5
C7 C9 H9B 109.5
C7 C9 H9C 109.5
H9A C9 H9B 109.5
H9A C9 H9C 109.5
H9B C9 H9C 109.5
C11 C12 H12A 109.5
C11 C12 H12B 109.5
C11 C12 H12C 109.5
H12A C12 H12B 109.5
H12A C12 H12C 109.5
H12B C12 H12C 109.5
H18A C18 H18B 109.5
H18A C18 H18C 109.5
H18B C18 H18C 109.5
C15 C18 H18A 109.5
C15 C18 H18B 109.5
C15 C18 H18C 109.5
C7 C10 H10A 109.5
C7 C10 H10B 109.5
C7 C10 H10C 109.5
H10A C10 H10B 109.5
H10A C10 H10C 109.5
H10B C10 H10C 109.5
C18 C15 P2 114.1(2)
C18 C15 C17 111.1(3)
C18 C15 C16 109.3(3)
C17 C15 P2 108.2(2)
C17 C15 C16 109.2(3)
C16 C15 P2 104.7(2)
C15 C17 H17A 109.5
C15 C17 H17B 109.5
C15 C17 H17C 109.5
H17A C17 H17B 109.5
H17A C17 H17C 109.5
H17B C17 H17C 109.5
C19 C21 H21A 109.5
C19 C21 H21B 109.5
C19 C21 H21C 109.5
H21A C21 H21B 109.5
H21A C21 H21C 109.5
H21B C21 H21C 109.5
C15 C16 H16A 109.5
C15 C16 H16B 109.5
C15 C16 H16C 109.5
H16A C16 H16B 109.5
H16A C16 H16C 109.5
H16B C16 H16C 109.5

loop_
_geom_bond_atom_site_label_1
_geom_bond_atom_site_label_2
_geom_bond_distance
Pd1 P1 2.2958(6)
Pd1 P2 2.2971(6)
Pd1 N1 2.057(2)
Pd1 C1 1.984(2)
Se1 C23 1.779(2)
P1 O1 1.6545(18)
P1 C11 1.853(3)
P1 C7 1.858(3)
P2 O2 1.6515(19)
P2 C19 1.849(3)
P2 C15 1.850(3)
O2 C6 1.391(3)
O1 C2 1.389(3)
N1 C23 1.149(4)
C1 C2 1.398(4)
C1 C6 1.388(4)
C2 C3 1.383(4)
C6 C5 1.386(4)
C11 C14 1.542(4)
C11 C13 1.538(4)
C11 C12 1.531(4)
C3 H3 0.9300
C3 C4 1.392(4)
C7 C8 1.527(4)
C7 C9 1.539(4)
C7 C10 1.532(4)
C4 H4 0.9300
C4 C5 1.391(4)
C14 H14A 0.9600
C14 H14B 0.9600
C14 H14C 0.9600
C19 C22 1.544(4)
C19 C20 1.530(4)
C19 C21 1.527(4)
C13 H13A 0.9600
C13 H13B 0.9600
C13 H13C 0.9600
C8 H8A 0.9600
C8 H8B 0.9600
C8 H8C 0.9600
C5 H5 0.9300
C22 H22A 0.9600
C22 H22B 0.9600
C22 H22C 0.9600
C20 H20A 0.9600
C20 H20B 0.9600
C20 H20C 0.9600
C9 H9A 0.9600
C9 H9B 0.9600
C9 H9C 0.9600
C12 H12A 0.9600
C12 H12B 0.9600
C12 H12C 0.9600
C18 H18A 0.9600
C18 H18B 0.9600
C18 H18C 0.9600
C18 C15 1.526(4)
C10 H10A 0.9600
C10 H10B 0.9600
C10 H10C 0.9600
C15 C17 1.529(5)
C15 C16 1.542(4)
C17 H17A 0.9600
C17 H17B 0.9600
C17 H17C 0.9600
C21 H21A 0.9600
C21 H21B 0.9600
C21 H21C 0.9600
C16 H16A 0.9600
C16 H16B 0.9600
C16 H16C 0.9600

loop_
_geom_torsion_atom_site_label_1
_geom_torsion_atom_site_label_2
_geom_torsion_atom_site_label_3
_geom_torsion_atom_site_label_4
_geom_torsion
Pd1 P1 O1 C2 3.19(18)
Pd1 P1 C11 C14 68.5(2)
Pd1 P1 C11 C13 -48.0(2)
Pd1 P1 C11 C12 -166.47(18)
Pd1 P1 C7 C8 -80.3(2)
Pd1 P1 C7 C9 36.5(2)
Pd1 P1 C7 C10 156.1(2)
Pd1 P2 O2 C6 2.2(2)
Pd1 P2 C19 C22 169.88(18)
Pd1 P2 C19 C20 -65.3(2)
Pd1 P2 C19 C21 51.4(2)
Pd1 P2 C15 C18 -166.75(19)
Pd1 P2 C15 C17 69.1(2)
Pd1 P2 C15 C16 -47.3(3)
Pd1 C1 C2 O1 -0.2(3)
Pd1 C1 C2 C3 179.9(2)
Pd1 C1 C6 O2 -0.1(4)
Pd1 C1 C6 C5 -179.6(2)
P1 O1 C2 C1 -2.3(3)
P1 O1 C2 C3 177.6(2)
P2 O2 C6 C1 -1.6(3)
P2 O2 C6 C5 178.0(2)
O2 P2 C19 C22 57.4(2)
O2 P2 C19 C20 -177.8(2)
O2 P2 C19 C21 -61.1(2)
O2 P2 C15 C18 -54.4(2)
O2 P2 C15 C17 -178.5(2)
O2 P2 C15 C16 65.1(2)
O2 C6 C5 C4 -179.5(3)
O1 P1 C11 C14 -179.66(19)
O1 P1 C11 C13 63.8(2)
O1 P1 C11 C12 -54.6(2)
O1 P1 C7 C8 167.71(19)
O1 P1 C7 C9 -75.4(2)
O1 P1 C7 C10 44.2(3)
O1 C2 C3 C4 179.5(2)
C1 C2 C3 C4 -0.6(4)
C1 C6 C5 C4 0.1(5)
C2 C1 C6 O2 179.0(2)
C2 C1 C6 C5 -0.6(4)
C2 C3 C4 C5 0.0(4)
C6 C1 C2 O1 -179.2(2)
C6 C1 C2 C3 0.8(4)
C11 P1 O1 C2 -116.45(18)
C11 P1 C7 C8 58.3(2)
C11 P1 C7 C9 175.16(19)
C11 P1 C7 C10 -65.2(3)
C3 C4 C5 C6 0.2(5)
C7 P1 O1 C2 123.38(19)
C7 P1 C11 C14 -70.4(2)
C7 P1 C11 C13 173.06(18)
C7 P1 C11 C12 54.6(2)
C19 P2 O2 C6 122.4(2)
C19 P2 C15 C18 55.2(3)
C19 P2 C15 C17 -69.0(2)
C19 P2 C15 C16 174.6(2)
C15 P2 O2 C6 -117.6(2)
C15 P2 C19 C22 -52.3(3)
C15 P2 C19 C20 72.5(2)
C15 P2 C19 C21 -170.7(2)
